data_2222474
loop_
_publ_author_name
'Zukerman-Schpector, Julio'
'Sousa Madureira, Lucas'
'Rodrigues, Alessandro'
'Vinhato, Elis\^angela'
'Olivato, Paulo R.'

_publ_section_title
;
 4-Methyl-3-(2-phenoxyacetyl)-5-phenyl-1,3,4-oxadiazinan-2-one
;
_journal_coeditor_code TK2466
_journal_issue 7
_journal_name_full 'Acta Crystallographica Section E'
_journal_page_first o1468
_journal_paper_doi 10.1107/S1600536809020285
_journal_volume 65
_journal_year 2009
_chemical_formula_iupac 'C18 H18 N2 O4'
_chemical_formula_moiety 'C18 H18 N2 O4'
_chemical_formula_sum 'C18 H18 N2 O4'
_chemical_formula_weight 326.34
_chemical_melting_point_gt 385
_chemical_melting_point_lt 387
_chemical_name_systematic
;
(5<i>R</i>)-4-Methyl-3-(2-phenoxyacetyl)-5-phenyl-1,3,4-oxadiazinan-2-one
;
_space_group_IT_number 14
_symmetry_cell_setting monoclinic
_symmetry_space_group_name_Hall '-P 2ybc'
_symmetry_space_group_name_H-M 'P 1 21/c 1'
_atom_sites_solution_hydrogens geom
_atom_sites_solution_primary direct
_atom_sites_solution_secondary difmap
_audit_creation_method SHELXL-97
_cell_angle_alpha 90
_cell_angle_beta 114.206(9)
_cell_angle_gamma 90
_cell_formula_units_Z 4
_cell_length_a 9.6024(9)
_cell_length_b 9.4203(10)
_cell_length_c 19.275(3)
_cell_measurement_reflns_used 24
_cell_measurement_temperature 290(2)
_cell_measurement_theta_max 15.1
_cell_measurement_theta_min 10.5
_cell_volume 1590.3(4)
_computing_cell_refinement 'CAD-4 EXPRESS (Enraf--Nonius, 1994)'
_computing_data_collection 'CAD-4 EXPRESS (Enraf--Nonius, 1994)'
_computing_data_reduction 'XCAD4 (Harms & Wocadlo, 1995)'
_computing_molecular_graphics 'ORTEP-3 for Windows (Farrugia, 1997)'
_computing_publication_material
;
WinGX (Farrugia, 1999), PARST (Nardelli, 1995) and
MarvinSketch (ChemAxon, 2008)
;
_computing_structure_refinement 'SHELXL97 (Sheldrick, 2008)'
_computing_structure_solution 'SIR97 (Altomare <i>et al.</i>, 1999)'
_diffrn_ambient_temperature 290(2)
_diffrn_measured_fraction_theta_full 0.997
_diffrn_measured_fraction_theta_max 0.997
_diffrn_measurement_device_type 'Enraf--Nonius CAD-4'
_diffrn_measurement_method \w-2\q
_diffrn_radiation_monochromator graphite
_diffrn_radiation_source 'fine-focus sealed tube'
_diffrn_radiation_type MoK\a
_diffrn_radiation_wavelength 0.71073
_diffrn_reflns_av_R_equivalents 0.030
_diffrn_reflns_av_sigmaI/netI 0.071
_diffrn_reflns_limit_h_max 0
_diffrn_reflns_limit_h_min -11
_diffrn_reflns_limit_k_max 11
_diffrn_reflns_limit_k_min 0
_diffrn_reflns_limit_l_max 20
_diffrn_reflns_limit_l_min -20
_diffrn_reflns_number 2971
_diffrn_reflns_theta_full 25.0
_diffrn_reflns_theta_max 25.0
_diffrn_reflns_theta_min 2.3
_diffrn_standards_decay_% <1
_diffrn_standards_interval_time 60
_diffrn_standards_number 3
_exptl_absorpt_coefficient_mu 0.097
_exptl_absorpt_correction_type none
_exptl_crystal_colour colourless
_exptl_crystal_density_diffrn 1.363
_exptl_crystal_density_method 'not measured'
_exptl_crystal_description irregular
_exptl_crystal_F_000 688
_exptl_crystal_size_max 0.15
_exptl_crystal_size_mid 0.10
_exptl_crystal_size_min 0.08
_refine_diff_density_max 0.19
_refine_diff_density_min -0.23
_refine_ls_extinction_method none
_refine_ls_goodness_of_fit_ref 1.12
_refine_ls_hydrogen_treatment constr
_refine_ls_matrix_type full
_refine_ls_number_parameters 218
_refine_ls_number_reflns 2793
_refine_ls_number_restraints 0
_refine_ls_restrained_S_all 1.12
_refine_ls_R_factor_all 0.156
_refine_ls_R_factor_gt 0.064
_refine_ls_shift/su_max_lt 0.001
_refine_ls_shift/su_mean 0.000
_refine_ls_structure_factor_coef Fsqd
_refine_ls_weighting_details 'calc w=1/[\s^2^(Fo^2^)+(0.0852P)^2^+2.8996P] where P=(Fo^2^+2Fc^2^)/3'
_refine_ls_weighting_scheme calc
_refine_ls_wR_factor_gt 0.208
_refine_ls_wR_factor_ref 0.246
_reflns_number_gt 1355
_reflns_number_total 2793
_reflns_threshold_expression I>2\s(I)
_cod_data_source_file tk2466.cif
_cod_data_source_block I
_cod_original_sg_symbol_H-M 'P 21/c'
_cod_database_code 2222474
_cod_database_fobs_code 2222474

loop_
_symmetry_equiv_pos_as_xyz
'x, y, z'
'-x, y+1/2, -z+1/2'
'-x, -y, -z'
'x, -y-1/2, z-1/2'

loop_
_atom_site_type_symbol
_atom_site_label
_atom_site_fract_x
_atom_site_fract_y
_atom_site_fract_z
_atom_site_U_iso_or_equiv
_atom_site_adp_type
_atom_site_calc_flag
_atom_site_refinement_flags
_atom_site_occupancy
_atom_site_disorder_assembly
_atom_site_disorder_group
C C1 0.6770(6) 0.3140(6) -0.0050(3) 0.0504(14) Uani d . 1 . .
H H1 0.6177 0.3840 -0.0433 0.060 Uiso calc R 1 . .
C C2 0.5715(6) 0.1861(6) -0.0126(4) 0.0676(18) Uani d . 1 . .
H H2A 0.5123 0.2040 0.0169 0.081 Uiso calc R 1 . .
H H2B 0.5008 0.1758 -0.0655 0.081 Uiso calc R 1 . .
C C3 0.8059(6) 0.0406(6) 0.0376(3) 0.0530(14) Uani d . 1 . .
C C4 1.0422(5) 0.1778(6) 0.0667(3) 0.0411(12) Uani d . 1 . .
C C5 1.0994(5) 0.3123(6) 0.0478(3) 0.0492(13) Uani d . 1 . .
H H5A 1.0756 0.3145 -0.0062 0.059 Uiso calc R 1 . .
H H5B 1.0487 0.3921 0.0593 0.059 Uiso calc R 1 . .
C C6 0.7359(5) 0.3870(6) 0.0714(3) 0.0419(12) Uani d . 1 . .
C C7 0.7468(6) 0.5357(6) 0.0737(3) 0.0550(14) Uani d . 1 . .
H H7 0.7155 0.5862 0.0284 0.066 Uiso calc R 1 . .
C C8 0.8025(8) 0.6080(7) 0.1415(4) 0.0690(18) Uani d . 1 . .
H H8 0.8055 0.7067 0.1416 0.083 Uiso calc R 1 . .
C C9 0.8541(7) 0.5350(9) 0.2091(4) 0.0735(19) Uani d . 1 . .
H H9 0.8956 0.5837 0.2551 0.088 Uiso calc R 1 . .
C C10 0.8439(7) 0.3903(8) 0.2083(3) 0.0643(17) Uani d . 1 . .
H H10 0.8769 0.3407 0.2539 0.077 Uiso calc R 1 . .
C C11 0.7850(6) 0.3167(7) 0.1400(3) 0.0596(16) Uani d . 1 . .
H H11 0.7784 0.2182 0.1405 0.071 Uiso calc R 1 . .
C C12 1.3081(6) 0.3918(6) 0.1593(3) 0.0452(12) Uani d . 1 . .
C C13 1.4569(5) 0.4434(6) 0.1878(3) 0.0498(14) Uani d . 1 . .
H H13 1.5174 0.4293 0.1612 0.060 Uiso calc R 1 . .
C C18 0.7580(7) 0.2267(6) -0.1031(3) 0.0593(16) Uani d . 1 . .
H H18A 0.8470 0.2022 -0.1114 0.089 Uiso calc R 1 . .
H H18B 0.7058 0.3041 -0.1358 0.089 Uiso calc R 1 . .
H H18C 0.6912 0.1461 -0.1141 0.089 Uiso calc R 1 . .
C C14 1.5132(6) 0.5148(6) 0.2553(3) 0.0573(15) Uani d . 1 . .
H H14 1.6120 0.5508 0.2739 0.069 Uiso calc R 1 . .
C C15 1.4279(7) 0.5343(7) 0.2958(3) 0.0640(17) Uani d . 1 . .
H H15 1.4668 0.5849 0.3412 0.077 Uiso calc R 1 . .
C C16 1.2833(7) 0.4782(7) 0.2689(3) 0.0650(16) Uani d . 1 . .
H H16 1.2256 0.4878 0.2973 0.078 Uiso calc R 1 . .
C C17 1.2231(6) 0.4082(6) 0.2007(3) 0.0544(14) Uani d . 1 . .
H H17 1.1244 0.3719 0.1826 0.065 Uiso calc R 1 . .
N N1 0.8837(4) 0.1580(4) 0.0262(2) 0.0420(10) Uani d . 1 . .
N N2 0.8042(4) 0.2689(4) -0.0233(2) 0.0383(10) Uani d . 1 . .
O O1 0.6553(4) 0.0565(4) 0.0129(3) 0.0744(13) Uani d . 1 . .
O O2 0.8648(5) -0.0680(4) 0.0671(3) 0.0712(12) Uani d . 1 . .
O O3 1.1208(4) 0.0946(4) 0.1131(2) 0.0611(11) Uani d . 1 . .
O O4 1.2593(4) 0.3245(4) 0.0898(2) 0.0569(11) Uani d . 1 . .

loop_
_atom_site_aniso_label
_atom_site_aniso_U_11
_atom_site_aniso_U_22
_atom_site_aniso_U_33
_atom_site_aniso_U_12
_atom_site_aniso_U_13
_atom_site_aniso_U_23
C1 0.041(3) 0.043(3) 0.057(3) 0.004(2) 0.010(2) 0.003(3)
C2 0.041(3) 0.054(4) 0.098(5) -0.001(3) 0.019(3) 0.001(3)
C3 0.046(3) 0.046(3) 0.066(4) -0.001(3) 0.022(3) 0.003(3)
C4 0.041(3) 0.044(3) 0.035(3) 0.009(2) 0.012(2) 0.000(2)
C5 0.036(3) 0.063(4) 0.044(3) -0.001(3) 0.012(2) 0.000(3)
C6 0.037(3) 0.044(3) 0.049(3) 0.005(2) 0.022(2) 0.004(3)
C7 0.062(4) 0.051(3) 0.057(3) 0.001(3) 0.029(3) 0.003(3)
C8 0.089(5) 0.056(4) 0.073(4) -0.013(4) 0.045(4) -0.018(4)
C9 0.066(4) 0.100(6) 0.063(4) -0.003(4) 0.035(3) -0.020(4)
C10 0.067(4) 0.082(5) 0.053(4) 0.019(4) 0.034(3) 0.014(4)
C11 0.058(4) 0.058(4) 0.070(4) 0.005(3) 0.034(3) 0.011(3)
C12 0.040(3) 0.046(3) 0.047(3) 0.005(2) 0.016(2) 0.001(3)
C13 0.034(3) 0.057(3) 0.054(3) 0.003(3) 0.014(2) 0.004(3)
C18 0.059(3) 0.057(4) 0.046(3) 0.007(3) 0.005(3) -0.004(3)
C14 0.039(3) 0.062(4) 0.058(3) -0.003(3) 0.007(3) 0.005(3)
C15 0.063(4) 0.066(4) 0.053(3) 0.002(3) 0.014(3) -0.016(3)
C16 0.068(4) 0.066(4) 0.068(4) -0.001(3) 0.035(3) -0.015(3)
C17 0.046(3) 0.053(3) 0.065(4) -0.013(3) 0.024(3) -0.016(3)
N1 0.038(2) 0.038(2) 0.048(2) 0.0001(19) 0.0159(19) 0.006(2)
N2 0.036(2) 0.041(2) 0.035(2) 0.0063(18) 0.0121(17) 0.0054(18)
O1 0.047(2) 0.046(2) 0.125(4) -0.0046(19) 0.030(2) 0.012(2)
O2 0.078(3) 0.040(2) 0.099(3) 0.008(2) 0.040(2) 0.024(2)
O3 0.054(2) 0.056(2) 0.058(2) 0.009(2) 0.0075(18) 0.009(2)
O4 0.0379(19) 0.080(3) 0.050(2) -0.0048(19) 0.0159(16) -0.015(2)

loop_
_atom_type_symbol
_atom_type_description
_atom_type_scat_dispersion_real
_atom_type_scat_dispersion_imag
_atom_type_scat_source
C C 0.0033 0.0016 'International Tables Vol C Tables 4.2.6.8 and 6.1.1.4'
H H 0.0000 0.0000 'International Tables Vol C Tables 4.2.6.8 and 6.1.1.4'
O O 0.0106 0.0060 'International Tables Vol C Tables 4.2.6.8 and 6.1.1.4'

loop_
_geom_angle_atom_site_label_1
_geom_angle_atom_site_label_2
_geom_angle_atom_site_label_3
_geom_angle_site_symmetry_1
_geom_angle_site_symmetry_3
_geom_angle
_geom_angle_publ_flag
N2 C1 C6 . . 110.6(4) ?
N2 C1 C2 . . 109.3(4) ?
C6 C1 C2 . . 114.7(5) ?
N2 C1 H1 . . 107.3 ?
C6 C1 H1 . . 107.3 ?
C2 C1 H1 . . 107.3 ?
O1 C2 C1 . . 112.2(4) ?
O1 C2 H2A . . 109.2 ?
C1 C2 H2A . . 109.2 ?
O1 C2 H2B . . 109.2 ?
C1 C2 H2B . . 109.2 ?
H2A C2 H2B . . 107.9 ?
O2 C3 O1 . . 119.9(5) ?
O2 C3 N1 . . 124.9(5) ?
O1 C3 N1 . . 115.2(5) ?
O3 C4 N1 . . 122.3(5) ?
O3 C4 C5 . . 124.0(5) ?
N1 C4 C5 . . 113.6(4) ?
O4 C5 C4 . . 110.6(4) ?
O4 C5 H5A . . 109.5 ?
C4 C5 H5A . . 109.5 ?
O4 C5 H5B . . 109.5 ?
C4 C5 H5B . . 109.5 ?
H5A C5 H5B . . 108.1 ?
C11 C6 C7 . . 117.3(5) ?
C11 C6 C1 . . 124.1(5) ?
C7 C6 C1 . . 118.6(5) ?
C8 C7 C6 . . 121.4(6) ?
C8 C7 H7 . . 119.3 ?
C6 C7 H7 . . 119.3 ?
C7 C8 C9 . . 120.2(6) ?
C7 C8 H8 . . 119.9 ?
C9 C8 H8 . . 119.9 ?
C10 C9 C8 . . 119.5(6) ?
C10 C9 H9 . . 120.3 ?
C8 C9 H9 . . 120.3 ?
C9 C10 C11 . . 120.6(6) ?
C9 C10 H10 . . 119.7 ?
C11 C10 H10 . . 119.7 ?
C6 C11 C10 . . 121.1(6) ?
C6 C11 H11 . . 119.5 ?
C10 C11 H11 . . 119.5 ?
C17 C12 O4 . . 125.0(5) ?
C17 C12 C13 . . 119.5(5) ?
O4 C12 C13 . . 115.5(5) ?
C14 C13 C12 . . 119.4(5) ?
C14 C13 H13 . . 120.3 ?
C12 C13 H13 . . 120.3 ?
N2 C18 H18A . . 109.5 ?
N2 C18 H18B . . 109.5 ?
H18A C18 H18B . . 109.5 ?
N2 C18 H18C . . 109.5 ?
H18A C18 H18C . . 109.5 ?
H18B C18 H18C . . 109.5 ?
C15 C14 C13 . . 121.3(5) ?
C15 C14 H14 . . 119.4 ?
C13 C14 H14 . . 119.4 ?
C14 C15 C16 . . 119.1(5) ?
C14 C15 H15 . . 120.5 ?
C16 C15 H15 . . 120.5 ?
C17 C16 C15 . . 120.8(6) ?
C17 C16 H16 . . 119.6 ?
C15 C16 H16 . . 119.6 ?
C12 C17 C16 . . 119.8(5) ?
C12 C17 H17 . . 120.1 ?
C16 C17 H17 . . 120.1 ?
C3 N1 N2 . . 121.0(4) ?
C3 N1 C4 . . 122.8(4) ?
N2 N1 C4 . . 116.0(4) ?
N1 N2 C1 . . 109.0(4) ?
N1 N2 C18 . . 110.8(4) ?
C1 N2 C18 . . 114.0(4) ?
C3 O1 C2 . . 126.3(4) ?
C12 O4 C5 . . 116.7(4) ?

loop_
_geom_bond_atom_site_label_1
_geom_bond_atom_site_label_2
_geom_bond_site_symmetry_2
_geom_bond_distance
_geom_bond_publ_flag
C1 N2 . 1.466(6) ?
C1 C6 . 1.511(7) ?
C1 C2 . 1.542(8) ?
C1 H1 . 0.9800 ?
C2 O1 . 1.433(7) ?
C2 H2A . 0.9700 ?
C2 H2B . 0.9700 ?
C3 O2 . 1.194(6) ?
C3 O1 . 1.332(6) ?
C3 N1 . 1.402(7) ?
C4 O3 . 1.195(6) ?
C4 N1 . 1.410(6) ?
C4 C5 . 1.484(7) ?
C5 O4 . 1.417(6) ?
C5 H5A . 0.9700 ?
C5 H5B . 0.9700 ?
C6 C11 . 1.378(7) ?
C6 C7 . 1.404(8) ?
C7 C8 . 1.372(8) ?
C7 H7 . 0.9300 ?
C8 C9 . 1.374(9) ?
C8 H8 . 0.9300 ?
C9 C10 . 1.366(9) ?
C9 H9 . 0.9300 ?
C10 C11 . 1.386(8) ?
C10 H10 . 0.9300 ?
C11 H11 . 0.9300 ?
C12 C17 . 1.365(7) ?
C12 O4 . 1.378(6) ?
C12 C13 . 1.391(7) ?
C13 C14 . 1.364(8) ?
C13 H13 . 0.9300 ?
C18 N2 . 1.469(6) ?
C18 H18A . 0.9600 ?
C18 H18B . 0.9600 ?
C18 H18C . 0.9600 ?
C14 C15 . 1.355(9) ?
C14 H14 . 0.9300 ?
C15 C16 . 1.373(8) ?
C15 H15 . 0.9300 ?
C16 C17 . 1.369(7) ?
C16 H16 . 0.9300 ?
C17 H17 . 0.9300 ?
N1 N2 . 1.410(5) ?

loop_
_geom_hbond_atom_site_label_D
_geom_hbond_atom_site_label_H
_geom_hbond_atom_site_label_A
_geom_hbond_site_symmetry_A
_geom_hbond_distance_DH
_geom_hbond_distance_HA
_geom_hbond_distance_DA
_geom_hbond_angle_DHA
_geom_hbond_publ_flag
C7 H7 O4 3_765 0.93 2.53 3.394(7) 154 y
C9 H9 O3 2_755 0.93 2.61 3.383(8) 141 y
C13 H13 Cg2 1_655 0.93 2.86 3.715(6) 153 y
C18 H18B Cg3 3_765 0.96 2.74 3.672(6) 165 y

loop_
_geom_torsion_atom_site_label_1
_geom_torsion_atom_site_label_2
_geom_torsion_atom_site_label_3
_geom_torsion_atom_site_label_4
_geom_torsion_site_symmetry_1
_geom_torsion_site_symmetry_2
_geom_torsion_site_symmetry_3
_geom_torsion_site_symmetry_4
_geom_torsion
_geom_torsion_publ_flag
N2 C1 C2 O1 . . . . 37.4(7) ?
C6 C1 C2 O1 . . . . -87.4(6) ?
O3 C4 C5 O4 . . . . 2.4(7) ?
N1 C4 C5 O4 . . . . -179.3(4) ?
N2 C1 C6 C11 . . . . -82.9(6) ?
C2 C1 C6 C11 . . . . 41.2(7) ?
N2 C1 C6 C7 . . . . 94.9(6) ?
C2 C1 C6 C7 . . . . -141.0(5) ?
C11 C6 C7 C8 . . . . -0.6(8) ?
C1 C6 C7 C8 . . . . -178.5(5) ?
C6 C7 C8 C9 . . . . 2.2(9) ?
C7 C8 C9 C10 . . . . -2.5(10) ?
C8 C9 C10 C11 . . . . 1.2(10) ?
C7 C6 C11 C10 . . . . -0.6(8) ?
C1 C6 C11 C10 . . . . 177.1(5) ?
C9 C10 C11 C6 . . . . 0.3(9) ?
C17 C12 C13 C14 . . . . -2.7(8) ?
O4 C12 C13 C14 . . . . 178.3(5) ?
C12 C13 C14 C15 . . . . 1.2(9) ?
C13 C14 C15 C16 . . . . 1.4(9) ?
C14 C15 C16 C17 . . . . -2.5(10) ?
O4 C12 C17 C16 . . . . -179.5(5) ?
C13 C12 C17 C16 . . . . 1.6(9) ?
C15 C16 C17 C12 . . . . 1.0(10) ?
O2 C3 N1 N2 . . . . 165.9(5) ?
O1 C3 N1 N2 . . . . -14.2(7) ?
O2 C3 N1 C4 . . . . -18.8(9) ?
O1 C3 N1 C4 . . . . 161.1(5) ?
O3 C4 N1 C3 . . . . 0.8(8) ?
C5 C4 N1 C3 . . . . -177.6(5) ?
O3 C4 N1 N2 . . . . 176.3(4) ?
C5 C4 N1 N2 . . . . -2.0(6) ?
C3 N1 N2 C1 . . . . 49.4(6) ?
C4 N1 N2 C1 . . . . -126.2(4) ?
C3 N1 N2 C18 . . . . -76.8(6) ?
C4 N1 N2 C18 . . . . 107.6(5) ?
C6 C1 N2 N1 . . . . 68.9(5) ?
C2 C1 N2 N1 . . . . -58.2(5) ?
C6 C1 N2 C18 . . . . -166.8(4) ?
C2 C1 N2 C18 . . . . 66.1(6) ?
O2 C3 O1 C2 . . . . 169.7(6) ?
N1 C3 O1 C2 . . . . -10.2(9) ?
C1 C2 O1 C3 . . . . -3.0(9) ?
C17 C12 O4 C5 . . . . 21.0(8) ?
C13 C12 O4 C5 . . . . -160.0(5) ?
C4 C5 O4 C12 . . . . -90.5(6) ?
